data_7025020
loop_
_publ_author_name
'Maxim, Catalin'
'Sorace, Lorenzo'
'Khuntia, Panchanana'
'Madalan, Augustin M.'
'Kravtsov, Victor'
'Lascialfari, Alessandro'
'Caneschi, Andrea'
'Journaux, Yves'
'Andruh, Marius'

_publ_section_title
;
 A missing high-spin molecule in the family of cyanido-bridged
 heptanuclear heterometal complexes, [(LCuII)6FeIII(CN)6]3+, and its CoIII
 and CrIII analogues, accompanied in the crystal by a novel octameric
 water cluster
;
_journal_issue 20
_journal_name_full 'Dalton Transactions'
_journal_page_first 4838
_journal_paper_doi 10.1039/b924505g
_journal_volume 39
_journal_year 2010
_chemical_formula_sum 'C22 H40 Cl2 Cu2 N4 O15'
_chemical_formula_weight 798.56
_chemical_name_systematic
;
?
;
_space_group_IT_number 43
_symmetry_cell_setting orthorhombic
_symmetry_space_group_name_Hall 'F 2 -2d'
_symmetry_space_group_name_H-M 'F d d 2'
_atom_sites_solution_hydrogens geom
_atom_sites_solution_primary direct
_atom_sites_solution_secondary difmap
_audit_creation_method SHELXL-97
_cell_angle_alpha 90.000(5)
_cell_angle_beta 90.000(4)
_cell_angle_gamma 90.000(5)
_cell_formula_units_Z 8
_cell_length_a 17.5460(11)
_cell_length_b 37.8030(11)
_cell_length_c 9.994(2)
_cell_measurement_reflns_used 584
_cell_measurement_temperature 150(2)
_cell_measurement_theta_max 25.00
_cell_measurement_theta_min 2.5
_cell_volume 6628.9(14)
_computing_structure_refinement 'SHELXL-97 (Sheldrick, 1997)'
_computing_structure_solution 'SHELXS-97 (Sheldrick, 1990)'
_diffrn_ambient_temperature 150(2)
_diffrn_measured_fraction_theta_full 0.999
_diffrn_measured_fraction_theta_max 0.999
_diffrn_measurement_device_type 'Nonius Kappa CCD'
_diffrn_measurement_method 'phi and omega scans'
_diffrn_radiation_monochromator graphite
_diffrn_radiation_source 'fine-focus sealed tube'
_diffrn_radiation_type MoK\a
_diffrn_radiation_wavelength 0.71073
_diffrn_reflns_av_R_equivalents 0.0675
_diffrn_reflns_av_sigmaI/netI 0.0666
_diffrn_reflns_limit_h_max 22
_diffrn_reflns_limit_h_min -20
_diffrn_reflns_limit_k_max 47
_diffrn_reflns_limit_k_min -47
_diffrn_reflns_limit_l_max 12
_diffrn_reflns_limit_l_min -10
_diffrn_reflns_number 10387
_diffrn_reflns_theta_full 26.50
_diffrn_reflns_theta_max 26.50
_diffrn_reflns_theta_min 2.41
_exptl_absorpt_coefficient_mu 1.516
_exptl_absorpt_correction_T_max 0.8632
_exptl_absorpt_correction_T_min 0.7514
_exptl_absorpt_correction_type multi-scan
_exptl_absorpt_process_details SADABS
_exptl_crystal_colour green
_exptl_crystal_density_diffrn 1.600
_exptl_crystal_density_meas ?
_exptl_crystal_density_method 'not measured'
_exptl_crystal_description prism
_exptl_crystal_F_000 3296
_exptl_crystal_size_max 0.20
_exptl_crystal_size_mid 0.15
_exptl_crystal_size_min 0.10
_refine_diff_density_max 0.558
_refine_diff_density_min -0.614
_refine_diff_density_rms 0.076
_refine_ls_abs_structure_details 'Flack H D (1983), Acta Cryst. A39, 876-881'
_refine_ls_abs_structure_Flack 0.008(19)
_refine_ls_extinction_method none
_refine_ls_goodness_of_fit_ref 1.002
_refine_ls_hydrogen_treatment mixed
_refine_ls_matrix_type full
_refine_ls_number_parameters 234
_refine_ls_number_reflns 3249
_refine_ls_number_restraints 48
_refine_ls_restrained_S_all 1.018
_refine_ls_R_factor_all 0.0643
_refine_ls_R_factor_gt 0.0440
_refine_ls_shift/su_max 0.000
_refine_ls_shift/su_mean 0.000
_refine_ls_structure_factor_coef Fsqd
_refine_ls_weighting_details 'calc w=1/[\s^2^(Fo^2^)+(0.0563P)^2^+0.0000P] where P=(Fo^2^+2Fc^2^)/3'
_refine_ls_weighting_scheme calc
_refine_ls_wR_factor_gt 0.1002
_refine_ls_wR_factor_ref 0.1055
_reflns_number_gt 2458
_reflns_number_total 3249
_reflns_threshold_expression >2sigma(I)
_cod_data_source_file b924505g.txt
_cod_data_source_block cmmn1
_cod_depositor_comments
;
The following automatic conversions were performed:

'_exptl_crystal_density_meas' value 'not measured' was changed to '?'
- the value is perceived as not measured.

Automatic conversion script
Id: cif_fix_values 3008 2015-01-20 13:52:24Z robertas 
;
_cod_original_cell_volume 6628.9(15)
_cod_original_sg_symbol_H-M Fdd2
_cod_database_code 7025020

loop_
_symmetry_equiv_pos_as_xyz
'x, y, z'
'-x, -y, z'
'-x+1/4, y+1/4, z+1/4'
'x+1/4, -y+1/4, z+1/4'
'x, y+1/2, z+1/2'
'-x, -y+1/2, z+1/2'
'-x+1/4, y+3/4, z+3/4'
'x+1/4, -y+3/4, z+3/4'
'x+1/2, y, z+1/2'
'-x+1/2, -y, z+1/2'
'-x+3/4, y+1/4, z+3/4'
'x+3/4, -y+1/4, z+3/4'
'x+1/2, y+1/2, z'
'-x+1/2, -y+1/2, z'
'-x+3/4, y+3/4, z+1/4'
'x+3/4, -y+3/4, z+1/4'

loop_
_atom_site_label
_atom_site_type_symbol
_atom_site_fract_x
_atom_site_fract_y
_atom_site_fract_z
_atom_site_U_iso_or_equiv
_atom_site_adp_type
_atom_site_occupancy
_atom_site_symmetry_multiplicity
_atom_site_calc_flag
_atom_site_refinement_flags
_atom_site_disorder_assembly
_atom_site_disorder_group
Cu1 Cu 0.10655(3) -0.020999(15) 0.59654(5) 0.03607(17) Uani 1 1 d . . .
O1 O 0.10497(17) 0.02247(8) 0.5003(3) 0.0362(8) Uani 1 1 d . . .
O1W O 0.0393(2) -0.04174(9) 0.4602(4) 0.0419(9) Uani 1 1 d D . .
H1W1 H 0.060(2) -0.0372(14) 0.380(2) 0.063 Uiso 1 1 d D . .
H2W1 H -0.0055(15) -0.0320(16) 0.460(5) 0.063 Uiso 1 1 d D . .
O2W O 0.0000 0.0000 0.7383(5) 0.0513(14) Uani 1 2 d SD . .
H1W2 H 0.020(3) 0.0158(9) 0.801(2) 0.077 Uiso 1 1 d D . .
N1 N 0.1849(2) -0.00493(12) 0.7188(4) 0.0407(10) Uani 1 1 d . . .
N2 N 0.1184(3) -0.06849(12) 0.6907(5) 0.0508(12) Uani 1 1 d . . .
C1 C 0.1454(2) 0.05179(12) 0.5275(5) 0.0343(10) Uani 1 1 d . . .
C2 C 0.1357(3) 0.08103(13) 0.4420(6) 0.0401(12) Uani 1 1 d . . .
H2 H 0.1026 0.0790 0.3672 0.048 Uiso 1 1 calc R . .
C3 C 0.1728(3) 0.11232(15) 0.4643(6) 0.0516(14) Uani 1 1 d . . .
H3 H 0.1657 0.1317 0.4050 0.062 Uiso 1 1 calc R . .
C4 C 0.2214(3) 0.11573(16) 0.5752(8) 0.0681(19) Uani 1 1 d . . .
H4 H 0.2453 0.1378 0.5936 0.082 Uiso 1 1 calc R . .
C5 C 0.2341(3) 0.08798(18) 0.6546(6) 0.0562(15) Uani 1 1 d . . .
H5 H 0.2687 0.0903 0.7272 0.067 Uiso 1 1 calc R . .
C6 C 0.1971(3) 0.05483(14) 0.6333(5) 0.0395(12) Uani 1 1 d . . .
C7 C 0.2135(3) 0.02581(16) 0.7238(5) 0.0482(14) Uani 1 1 d . . .
H7 H 0.2491 0.0303 0.7934 0.058 Uiso 1 1 calc R . .
C8 C 0.2111(3) -0.03190(17) 0.8139(6) 0.0605(16) Uani 1 1 d . . .
H8A H 0.2211 -0.0211 0.9024 0.073 Uiso 1 1 calc R . .
H8B H 0.2588 -0.0430 0.7815 0.073 Uiso 1 1 calc R . .
C9 C 0.1478(3) -0.05975(17) 0.8251(6) 0.0634(18) Uani 1 1 d . . .
H9A H 0.1682 -0.0814 0.8682 0.076 Uiso 1 1 calc R . .
H9B H 0.1059 -0.0505 0.8814 0.076 Uiso 1 1 calc R . .
C10 C 0.1742(3) -0.08924(15) 0.6117(7) 0.0686(19) Uani 1 1 d . . .
H10A H 0.1855 -0.1114 0.6585 0.103 Uiso 1 1 calc R . .
H10B H 0.2212 -0.0755 0.6012 0.103 Uiso 1 1 calc R . .
H10C H 0.1527 -0.0945 0.5234 0.103 Uiso 1 1 calc R . .
C11 C 0.0457(3) -0.08943(16) 0.7011(7) 0.0688(19) Uani 1 1 d . . .
H11A H 0.0271 -0.0951 0.6112 0.103 Uiso 1 1 calc R . .
H11B H 0.0073 -0.0754 0.7486 0.103 Uiso 1 1 calc R . .
H11C H 0.0554 -0.1114 0.7504 0.103 Uiso 1 1 calc R . .
Cl1A Cl 0.09460(8) 0.05434(4) 0.03219(13) 0.0461(3) Uani 0.740(6) 1 d PD A 1
O1CL O 0.1352(8) 0.0363(3) 0.1275(12) 0.165(5) Uani 0.740(6) 1 d PD A 1
O2CL O 0.0535(7) 0.0266(3) -0.0285(9) 0.161(5) Uani 0.740(6) 1 d PD A 1
O3CL O 0.0346(6) 0.0743(3) 0.0820(11) 0.200(6) Uani 0.740(6) 1 d PD A 1
O4CL O 0.1335(6) 0.0727(2) -0.0686(11) 0.131(4) Uani 0.740(6) 1 d PD A 1
Cl1B Cl 0.09460(8) 0.05434(4) 0.03219(13) 0.0461(3) Uani 0.260(6) 1 d PD A 2
O5CL O 0.1492(10) 0.0276(5) 0.054(2) 0.069 Uiso 0.260(6) 1 d PD A 2
O6CL O 0.1300(9) 0.0860(3) 0.0762(17) 0.069 Uiso 0.260(6) 1 d PD A 2
O7CL O 0.0817(11) 0.0574(5) -0.1006(12) 0.069 Uiso 0.260(6) 1 d PD A 2
O8CL O 0.0396(8) 0.0498(5) 0.1302(15) 0.069 Uiso 0.260(6) 1 d PD A 2
O1WS O 0.0919(2) 0.96606(13) 0.2096(4) 0.0612(11) Uani 1 1 d D . .
H1WS H 0.089(3) 0.9887(7) 0.179(7) 0.092 Uiso 1 1 d D . .
H2WS H 0.053(3) 0.9557(12) 0.161(6) 0.092 Uiso 1 1 d D . .

loop_
_atom_site_aniso_label
_atom_site_aniso_U_11
_atom_site_aniso_U_22
_atom_site_aniso_U_33
_atom_site_aniso_U_23
_atom_site_aniso_U_13
_atom_site_aniso_U_12
Cu1 0.0342(3) 0.0395(3) 0.0346(3) 0.0036(3) 0.0024(3) 0.0069(3)
O1 0.0376(18) 0.0326(18) 0.0383(19) 0.0009(14) -0.0053(16) -0.0034(15)
O1W 0.0379(19) 0.0389(19) 0.049(2) -0.0061(17) 0.0105(17) -0.0008(16)
O2W 0.043(3) 0.075(4) 0.037(3) 0.000 0.000 0.021(3)
N1 0.032(2) 0.058(3) 0.033(2) 0.008(2) -0.0058(19) 0.010(2)
N2 0.049(3) 0.050(3) 0.054(3) 0.019(2) 0.016(2) 0.009(2)
C1 0.027(2) 0.033(2) 0.042(3) -0.004(2) 0.003(2) 0.002(2)
C2 0.034(3) 0.037(3) 0.049(3) 0.003(2) 0.003(2) 0.001(2)
C3 0.040(3) 0.042(3) 0.073(4) 0.005(3) 0.007(3) 0.000(2)
C4 0.054(3) 0.048(3) 0.103(6) -0.014(4) -0.009(4) -0.010(3)
C5 0.041(3) 0.069(4) 0.059(3) -0.016(3) -0.003(3) -0.013(3)
C6 0.030(2) 0.054(3) 0.035(3) -0.009(2) 0.002(2) 0.002(2)
C7 0.034(3) 0.079(4) 0.031(3) -0.002(3) -0.009(2) 0.007(3)
C8 0.049(3) 0.081(4) 0.051(4) 0.019(3) -0.001(3) 0.021(3)
C9 0.056(3) 0.080(4) 0.055(4) 0.029(3) 0.010(3) 0.025(3)
C10 0.065(3) 0.050(3) 0.090(5) 0.025(4) 0.029(4) 0.026(3)
C11 0.062(4) 0.058(4) 0.087(5) 0.025(3) 0.036(4) -0.003(3)
Cl1A 0.0520(8) 0.0497(7) 0.0365(6) 0.0016(6) -0.0021(7) -0.0066(7)
O1CL 0.240(13) 0.108(8) 0.148(10) 0.033(7) -0.131(10) 0.011(7)
O2CL 0.250(14) 0.123(7) 0.110(7) 0.008(6) -0.082(9) -0.090(8)
O3CL 0.280(13) 0.133(7) 0.188(10) 0.084(8) 0.164(11) 0.135(8)
O4CL 0.132(7) 0.097(6) 0.165(8) 0.050(6) 0.098(7) 0.021(5)
Cl1B 0.0520(8) 0.0497(7) 0.0365(6) 0.0016(6) -0.0021(7) -0.0066(7)
O1WS 0.058(3) 0.076(3) 0.050(2) 0.006(2) 0.002(2) 0.015(2)

loop_
_atom_type_symbol
_atom_type_description
_atom_type_scat_dispersion_real
_atom_type_scat_dispersion_imag
_atom_type_scat_source
C C 0.0033 0.0016 'International Tables Vol C Tables 4.2.6.8 and 6.1.1.4'
H H 0.0000 0.0000 'International Tables Vol C Tables 4.2.6.8 and 6.1.1.4'
O O 0.0106 0.0060 'International Tables Vol C Tables 4.2.6.8 and 6.1.1.4'
N N 0.0061 0.0033 'International Tables Vol C Tables 4.2.6.8 and 6.1.1.4'
Cl Cl 0.1484 0.1585 'International Tables Vol C Tables 4.2.6.8 and 6.1.1.4'
Cu Cu 0.3201 1.2651 'International Tables Vol C Tables 4.2.6.8 and 6.1.1.4'

loop_
_geom_angle_atom_site_label_1
_geom_angle_atom_site_label_2
_geom_angle_atom_site_label_3
_geom_angle
_geom_angle_site_symmetry_1
O1 Cu1 N1 93.34(16) .
O1 Cu1 O1W 89.16(14) .
N1 Cu1 O1W 171.28(16) .
O1 Cu1 N2 174.29(16) .
N1 Cu1 N2 85.0(2) .
O1W Cu1 N2 91.72(18) .
O1 Cu1 O2W 90.08(12) .
N1 Cu1 O2W 94.27(14) .
O1W Cu1 O2W 94.08(13) .
N2 Cu1 O2W 95.48(14) .
C1 O1 Cu1 127.0(3) .
Cu1 O1W H1W1 108(3) .
Cu1 O1W H2W1 112(4) .
H1W1 O1W H2W1 106(3) .
Cu1 O2W Cu1 110.19(19) 2
Cu1 O2W H1W2 117(4) 2
Cu1 O2W H1W2 108(4) .
C7 N1 C8 119.2(5) .
C7 N1 Cu1 126.4(4) .
C8 N1 Cu1 114.4(4) .
C9 N2 C10 111.9(5) .
C9 N2 C11 110.5(5) .
C10 N2 C11 108.6(5) .
C9 N2 Cu1 105.0(4) .
C10 N2 Cu1 106.8(3) .
C11 N2 Cu1 114.1(4) .
O1 C1 C6 124.3(4) .
O1 C1 C2 117.5(4) .
C6 C1 C2 118.2(4) .
C3 C2 C1 121.5(5) .
C3 C2 H2 119.3 .
C1 C2 H2 119.3 .
C2 C3 C4 119.8(6) .
C2 C3 H3 120.1 .
C4 C3 H3 120.1 .
C5 C4 C3 119.9(5) .
C5 C4 H4 120.1 .
C3 C4 H4 120.1 .
C4 C5 C6 121.7(5) .
C4 C5 H5 119.1 .
C6 C5 H5 119.1 .
C1 C6 C5 118.7(5) .
C1 C6 C7 122.6(5) .
C5 C6 C7 118.7(5) .
N1 C7 C6 126.2(5) .
N1 C7 H7 116.9 .
C6 C7 H7 116.9 .
N1 C8 C9 107.3(5) .
N1 C8 H8A 110.3 .
C9 C8 H8A 110.3 .
N1 C8 H8B 110.3 .
C9 C8 H8B 110.3 .
H8A C8 H8B 108.5 .
N2 C9 C8 109.9(5) .
N2 C9 H9A 109.7 .
C8 C9 H9A 109.7 .
N2 C9 H9B 109.7 .
C8 C9 H9B 109.7 .
H9A C9 H9B 108.2 .
N2 C10 H10A 109.5 .
N2 C10 H10B 109.5 .
H10A C10 H10B 109.5 .
N2 C10 H10C 109.5 .
H10A C10 H10C 109.5 .
H10B C10 H10C 109.5 .
N2 C11 H11A 109.5 .
N2 C11 H11B 109.5 .
H11A C11 H11B 109.5 .
N2 C11 H11C 109.5 .
H11A C11 H11C 109.5 .
H11B C11 H11C 109.5 .
O1CL Cl1A O3CL 114.5(7) .
O1CL Cl1A O4CL 119.5(7) .
O3CL Cl1A O4CL 110.9(5) .
O1CL Cl1A O2CL 101.2(6) .
O3CL Cl1A O2CL 99.9(8) .
O4CL Cl1A O2CL 108.0(7) .
H1WS O1WS H2WS 100(3) .

loop_
_geom_bond_atom_site_label_1
_geom_bond_atom_site_label_2
_geom_bond_distance
_geom_bond_site_symmetry_2
Cu1 O1 1.904(3) .
Cu1 N1 1.937(4) .
Cu1 O1W 1.966(4) .
Cu1 N2 2.037(4) .
Cu1 O2W 2.477(3) .
O1 C1 1.344(5) .
O1W H1W1 0.891(12) .
O1W H2W1 0.87(3) .
O2W Cu1 2.477(3) 2
O2W H1W2 0.934(14) .
N1 C7 1.267(7) .
N1 C8 1.468(7) .
N2 C9 1.477(8) .
N2 C10 1.481(7) .
N2 C11 1.505(7) .
C1 C6 1.398(7) .
C1 C2 1.407(7) .
C2 C3 1.369(7) .
C2 H2 0.9500 .
C3 C4 1.404(8) .
C3 H3 0.9500 .
C4 C5 1.334(9) .
C4 H4 0.9500 .
C5 C6 1.428(8) .
C5 H5 0.9500 .
C6 C7 1.451(8) .
C7 H7 0.9500 .
C8 C9 1.535(9) .
C8 H8A 0.9900 .
C8 H8B 0.9900 .
C9 H9A 0.9900 .
C9 H9B 0.9900 .
C10 H10A 0.9800 .
C10 H10B 0.9800 .
C10 H10C 0.9800 .
C11 H11A 0.9800 .
C11 H11B 0.9800 .
C11 H11C 0.9800 .
Cl1A O1CL 1.370(7) .
Cl1A O3CL 1.388(7) .
Cl1A O4CL 1.400(7) .
Cl1A O2CL 1.410(7) .
O1WS H1WS 0.910(19) .
O1WS H2WS 0.928(17) .

loop_
_geom_hbond_atom_site_label_D
_geom_hbond_atom_site_label_H
_geom_hbond_atom_site_label_A
_geom_hbond_distance_DH
_geom_hbond_distance_HA
_geom_hbond_distance_DA
_geom_hbond_angle_DHA
_geom_hbond_site_symmetry_A
O1W H1W1 O1WS 0.891(12) 1.802(14) 2.685(5) 171(5) 1_545
O1W H2W1 O1 0.87(3) 1.826(19) 2.664(5) 162(5) 2
O2W H1W2 O2CL 0.934(14) 1.847(17) 2.706(9) 152(2) 1_556
O1WS H1WS O1CL 0.910(19) 2.043(18) 2.883(12) 153(4) 1_565
O1WS H2WS O3CL 0.928(17) 2.065(16) 2.981(11) 169(5) 2_565
